data_4341819
loop_
_publ_author_name
'Kosnik, Stephanie C.'
'Farrar, Gregory J.'
'Norton, Erin L.'
'Cooper, Benjamin F. T.'
'Ellis, Bobby D.'
'Macdonald, Charles L. B.'

_publ_section_title
;
 Low-Valent Chemistry: An Alternative Approach to Phosphorus-Containing
 Oligomers.
;
_journal_name_full 'Inorganic chemistry'
_journal_page_first 141201074418004
_journal_paper_doi 10.1021/ic502229w
_journal_year 2014
_chemical_formula_moiety 'C48 H40 N2 P6, C H2 Cl2'
_chemical_formula_sum 'C49 H42 Cl2 N2 P6'
_chemical_formula_weight 915.56
_chemical_name_systematic
;
 ?
;
_space_group_crystal_system monoclinic
_space_group_IT_number 13
_space_group_name_Hall '-P 2yac'
_space_group_name_H-M_alt 'P 1 2/n 1'
_symmetry_space_group_name_Hall '-P 2yac'
_symmetry_space_group_name_H-M 'P 1 2/n 1'
_atom_sites_solution_hydrogens geom
_atom_sites_solution_primary direct
_atom_sites_solution_secondary difmap
_audit_creation_method SHELXL-2012
_cell_angle_alpha 90
_cell_angle_beta 90.115(2)
_cell_angle_gamma 90
_cell_formula_units_Z 2
_cell_length_a 12.153(2)
_cell_length_b 9.3574(16)
_cell_length_c 20.114(3)
_cell_measurement_reflns_used 8411
_cell_measurement_temperature 173(2)
_cell_measurement_theta_max 0.00
_cell_measurement_theta_min 0.00
_cell_volume 2287.4(6)
_computing_cell_refinement 'Bruker SMART'
_computing_data_collection 'Bruker SMART'
_computing_data_reduction 'Bruker SAINT'
_computing_molecular_graphics 'Bruker SHELXTL'
_computing_publication_material 'Bruker SHELXTL'
_computing_structure_refinement 'SHELXL-2012 (Sheldrick, 2012)'
_computing_structure_solution 'Bruker SHELXTL'
_diffrn_ambient_temperature 173(2)
_diffrn_measured_fraction_theta_full 0.999
_diffrn_measured_fraction_theta_max 0.989
_diffrn_measurement_device_type 'CCD area detector'
_diffrn_measurement_method 'phi and omega scans'
_diffrn_radiation_type MoK\a
_diffrn_radiation_wavelength 0.71073
_diffrn_reflns_av_R_equivalents 0.0265
_diffrn_reflns_av_unetI/netI 0.0210
_diffrn_reflns_Laue_measured_fraction_full 0.999
_diffrn_reflns_Laue_measured_fraction_max 0.989
_diffrn_reflns_limit_h_max 15
_diffrn_reflns_limit_h_min -15
_diffrn_reflns_limit_k_max 12
_diffrn_reflns_limit_k_min -12
_diffrn_reflns_limit_l_max 25
_diffrn_reflns_limit_l_min -26
_diffrn_reflns_number 24924
_diffrn_reflns_point_group_measured_fraction_full 0.999
_diffrn_reflns_point_group_measured_fraction_max 0.989
_diffrn_reflns_theta_full 25.242
_diffrn_reflns_theta_max 27.498
_diffrn_reflns_theta_min 2.401
_exptl_absorpt_coefficient_mu 0.389
_exptl_absorpt_correction_T_max 0.762
_exptl_absorpt_correction_T_min 0.618
_exptl_absorpt_correction_type multi-scan
_exptl_absorpt_process_details 'SADABS; Bruker, 2008'
_exptl_crystal_colour yellow
_exptl_crystal_density_diffrn 1.329
_exptl_crystal_density_method 'not measured'
_exptl_crystal_description prism
_exptl_crystal_F_000 948
_exptl_crystal_size_max 0.90
_exptl_crystal_size_mid 0.70
_exptl_crystal_size_min 0.70
_refine_diff_density_max 0.518
_refine_diff_density_min -0.226
_refine_diff_density_rms 0.056
_refine_ls_extinction_method none
_refine_ls_goodness_of_fit_ref 1.083
_refine_ls_hydrogen_treatment constr
_refine_ls_matrix_type full
_refine_ls_number_parameters 267
_refine_ls_number_reflns 5192
_refine_ls_number_restraints 0
_refine_ls_restrained_S_all 1.083
_refine_ls_R_factor_all 0.0434
_refine_ls_R_factor_gt 0.0392
_refine_ls_shift/su_max 0.001
_refine_ls_shift/su_mean 0.000
_refine_ls_structure_factor_coef Fsqd
_refine_ls_weighting_details
;
 w=1/[\s^2^(Fo^2^)+(0.0450P)^2^+1.3681P]
 where P=(Fo^2^+2Fc^2^)/3
;
_refine_ls_weighting_scheme calc
_refine_ls_wR_factor_gt 0.0950
_refine_ls_wR_factor_ref 0.0978
_reflns_Friedel_coverage 0.000
_reflns_number_gt 4723
_reflns_number_total 5192
_reflns_threshold_expression 'I > 2\s(I)'
_cod_data_source_file ic502229w_si_002.cif
_cod_data_source_block shelx
_cod_original_cell_volume 2287.3(7)
_cod_database_code 4341819
_shelx_space_group_comment
;
The symmetry employed for this shelxl refinement is uniquely defined
by the following loop, which should always be used as a source of
symmetry information in preference to the above space-group names.
They are only intended as comments.
;
_shelxl_version_number 2012-9

loop_
_space_group_symop_operation_xyz
'x, y, z'
'-x+1/2, y, -z+1/2'
'-x, -y, -z'
'x-1/2, -y, z-1/2'

loop_
_atom_site_label
_atom_site_type_symbol
_atom_site_fract_x
_atom_site_fract_y
_atom_site_fract_z
_atom_site_U_iso_or_equiv
_atom_site_adp_type
_atom_site_occupancy
_atom_site_site_symmetry_order
_atom_site_calc_flag
_atom_site_refinement_flags_posn
_atom_site_refinement_flags_adp
_atom_site_refinement_flags_occupancy
C11 C 0.97645(13) 0.39277(18) 0.13804(8) 0.0231(3) Uani 1 1 d . . .
C12 C 1.08216(15) 0.3389(2) 0.12927(9) 0.0312(4) Uani 1 1 d . . .
H12 H 1.0965 0.2406 0.1375 0.037 Uiso 1 1 calc R U .
C13 C 1.16654(16) 0.4276(3) 0.10865(11) 0.0416(5) Uani 1 1 d . . .
H13 H 1.2384 0.3900 0.1022 0.050 Uiso 1 1 calc R U .
C14 C 1.14613(18) 0.5710(3) 0.09741(11) 0.0465(5) Uani 1 1 d . . .
H14 H 1.2042 0.6322 0.0838 0.056 Uiso 1 1 calc R U .
C15 C 1.04230(19) 0.6249(2) 0.10588(12) 0.0482(5) Uani 1 1 d . . .
H15 H 1.0287 0.7235 0.0982 0.058 Uiso 1 1 calc R U .
C16 C 0.95675(16) 0.5359(2) 0.12573(10) 0.0355(4) Uani 1 1 d . . .
H16 H 0.8846 0.5735 0.1308 0.043 Uiso 1 1 calc R U .
C21 C 0.85891(13) 0.13284(18) 0.10846(8) 0.0232(3) Uani 1 1 d . . .
C22 C 0.8795(2) 0.1586(2) 0.04189(10) 0.0459(6) Uani 1 1 d . . .
H22 H 0.9036 0.2504 0.0279 0.055 Uiso 1 1 calc R U .
C23 C 0.8650(2) 0.0505(3) -0.00427(11) 0.0624(8) Uani 1 1 d . . .
H23 H 0.8794 0.0685 -0.0499 0.075 Uiso 1 1 calc R U .
C24 C 0.83006(19) -0.0825(3) 0.01516(11) 0.0478(5) Uani 1 1 d . . .
H24 H 0.8209 -0.1563 -0.0168 0.057 Uiso 1 1 calc R U .
C25 C 0.80847(19) -0.1084(2) 0.08078(11) 0.0431(5) Uani 1 1 d . . .
H25 H 0.7834 -0.2000 0.0944 0.052 Uiso 1 1 calc R U .
C26 C 0.82310(18) -0.0013(2) 0.12742(9) 0.0363(4) Uani 1 1 d . . .
H26 H 0.8084 -0.0201 0.1729 0.044 Uiso 1 1 calc R U .
C31 C 0.57560(15) 0.2911(2) 0.09677(8) 0.0286(4) Uani 1 1 d . . .
C32 C 0.61319(19) 0.3629(3) 0.04106(10) 0.0510(6) Uani 1 1 d . . .
H32 H 0.6700 0.4321 0.0452 0.061 Uiso 1 1 calc R U .
C33 C 0.5678(2) 0.3339(4) -0.02076(11) 0.0690(9) Uani 1 1 d . . .
H33 H 0.5932 0.3842 -0.0588 0.083 Uiso 1 1 calc R U .
C34 C 0.4869(2) 0.2334(4) -0.02741(12) 0.0683(8) Uani 1 1 d . . .
H34 H 0.4564 0.2138 -0.0700 0.082 Uiso 1 1 calc R U .
C35 C 0.4499(3) 0.1611(3) 0.02714(13) 0.0693(8) Uani 1 1 d . . .
H35 H 0.3940 0.0909 0.0224 0.083 Uiso 1 1 calc R U .
C36 C 0.4941(2) 0.1900(3) 0.08978(11) 0.0511(6) Uani 1 1 d . . .
H36 H 0.4678 0.1400 0.1277 0.061 Uiso 1 1 calc R U .
C41 C 0.57102(13) 0.51182(17) 0.19472(8) 0.0229(3) Uani 1 1 d . . .
C42 C 0.63548(15) 0.63355(18) 0.19972(8) 0.0270(3) Uani 1 1 d . . .
H42 H 0.7129 0.6266 0.1939 0.032 Uiso 1 1 calc R U .
C43 C 0.58812(17) 0.7656(2) 0.21310(10) 0.0361(4) Uani 1 1 d . . .
H43 H 0.6331 0.8482 0.2169 0.043 Uiso 1 1 calc R U .
C44 C 0.47588(18) 0.7764(2) 0.22090(10) 0.0415(5) Uani 1 1 d . . .
H44 H 0.4433 0.8664 0.2304 0.050 Uiso 1 1 calc R U .
C45 C 0.41082(17) 0.6562(2) 0.21486(11) 0.0432(5) Uani 1 1 d . . .
H45 H 0.3333 0.6644 0.2193 0.052 Uiso 1 1 calc R U .
C46 C 0.45746(15) 0.5235(2) 0.20241(10) 0.0339(4) Uani 1 1 d . . .
H46 H 0.4122 0.4410 0.1991 0.041 Uiso 1 1 calc R U .
C51 C 1.2500 0.1159(4) 0.2500 0.0492(8) Uani 1 2 d S T P
H51A H 1.1843 0.1781 0.2531 0.059 Uiso 0.5 1 calc R U P
H51B H 1.3157 0.1781 0.2469 0.059 Uiso 0.5 1 calc R U P
N N 0.76137(11) 0.37760(14) 0.16823(7) 0.0224(3) Uani 1 1 d . . .
P1 P 0.86765(3) 0.27746(4) 0.16863(2) 0.01920(10) Uani 1 1 d . . .
P2 P 0.91822(4) 0.17297(4) 0.25820(2) 0.02333(11) Uani 1 1 d . . .
P3 P 0.63363(3) 0.34004(4) 0.17703(2) 0.01987(10) Uani 1 1 d . . .
Cl Cl 1.24055(5) 0.01093(7) 0.17793(3) 0.05603(17) Uani 1 1 d . . .

loop_
_atom_site_aniso_label
_atom_site_aniso_U_11
_atom_site_aniso_U_22
_atom_site_aniso_U_33
_atom_site_aniso_U_23
_atom_site_aniso_U_13
_atom_site_aniso_U_12
C11 0.0225(8) 0.0278(8) 0.0190(7) 0.0012(6) 0.0035(6) -0.0011(6)
C12 0.0252(9) 0.0356(10) 0.0327(9) 0.0003(7) 0.0006(7) 0.0033(7)
C13 0.0231(9) 0.0575(13) 0.0442(11) 0.0017(10) 0.0055(8) -0.0024(9)
C14 0.0377(11) 0.0532(13) 0.0488(12) 0.0075(10) 0.0092(9) -0.0159(10)
C15 0.0485(13) 0.0348(11) 0.0612(14) 0.0135(10) 0.0151(11) -0.0055(9)
C16 0.0321(10) 0.0314(9) 0.0430(11) 0.0086(8) 0.0108(8) 0.0030(8)
C21 0.0233(8) 0.0254(8) 0.0208(8) -0.0030(6) 0.0006(6) 0.0029(6)
C22 0.0713(16) 0.0430(12) 0.0233(9) -0.0030(8) 0.0031(9) -0.0218(11)
C23 0.095(2) 0.0676(16) 0.0251(10) -0.0137(10) 0.0124(11) -0.0379(15)
C24 0.0555(13) 0.0475(12) 0.0404(11) -0.0220(10) 0.0069(10) -0.0124(10)
C25 0.0590(14) 0.0274(10) 0.0429(11) -0.0055(8) -0.0022(10) -0.0060(9)
C26 0.0536(12) 0.0294(9) 0.0259(9) -0.0006(7) -0.0003(8) -0.0029(8)
C31 0.0289(9) 0.0370(9) 0.0199(8) -0.0037(7) -0.0037(6) 0.0076(7)
C32 0.0448(12) 0.0818(17) 0.0263(10) 0.0116(10) -0.0034(9) -0.0035(12)
C33 0.0542(15) 0.129(3) 0.0235(11) 0.0119(13) -0.0033(10) 0.0106(16)
C34 0.0592(16) 0.117(3) 0.0289(12) -0.0175(14) -0.0185(11) 0.0178(16)
C35 0.0716(19) 0.089(2) 0.0468(15) -0.0161(14) -0.0250(13) -0.0159(16)
C36 0.0588(14) 0.0630(15) 0.0315(11) -0.0032(10) -0.0127(10) -0.0161(12)
C41 0.0231(8) 0.0257(8) 0.0197(7) 0.0022(6) 0.0018(6) 0.0059(6)
C42 0.0277(9) 0.0268(8) 0.0265(8) -0.0004(7) -0.0003(6) 0.0023(7)
C43 0.0459(11) 0.0259(9) 0.0366(10) -0.0024(8) -0.0006(8) 0.0054(8)
C44 0.0480(12) 0.0344(10) 0.0422(11) -0.0017(9) 0.0042(9) 0.0188(9)
C45 0.0281(10) 0.0512(13) 0.0504(12) 0.0019(10) 0.0070(9) 0.0157(9)
C46 0.0258(9) 0.0364(10) 0.0394(10) 0.0028(8) 0.0039(7) 0.0035(7)
C51 0.0517(19) 0.0479(18) 0.0479(18) 0.000 -0.0054(14) 0.000
N 0.0206(7) 0.0222(6) 0.0243(7) 0.0036(5) 0.0034(5) 0.0023(5)
P1 0.0203(2) 0.0196(2) 0.01769(19) 0.00089(14) 0.00175(14) 0.00236(14)
P2 0.0287(2) 0.0218(2) 0.0195(2) 0.00143(15) -0.00047(16) 0.00568(16)
P3 0.0202(2) 0.0216(2) 0.01777(19) 0.00058(14) 0.00033(14) 0.00150(15)
Cl 0.0561(4) 0.0665(4) 0.0455(3) -0.0057(3) -0.0088(3) 0.0193(3)

loop_
_atom_type_symbol
_atom_type_description
_atom_type_scat_dispersion_real
_atom_type_scat_dispersion_imag
_atom_type_scat_source
C C 0.0033 0.0016 'International Tables Vol C Tables 4.2.6.8 and 6.1.1.4'
H H 0.0000 0.0000 'International Tables Vol C Tables 4.2.6.8 and 6.1.1.4'
N N 0.0061 0.0033 'International Tables Vol C Tables 4.2.6.8 and 6.1.1.4'
P P 0.1023 0.0942 'International Tables Vol C Tables 4.2.6.8 and 6.1.1.4'
Cl Cl 0.1484 0.1585 'International Tables Vol C Tables 4.2.6.8 and 6.1.1.4'

loop_
_geom_angle_atom_site_label_1
_geom_angle_atom_site_label_2
_geom_angle_atom_site_label_3
_geom_angle
_geom_angle_site_symmetry_1
_geom_angle_site_symmetry_3
C16 C11 C12 119.20(16) . .
C16 C11 P1 120.70(13) . .
C12 C11 P1 120.05(13) . .
C13 C12 C11 120.37(18) . .
C13 C12 H12 119.8 . .
C11 C12 H12 119.8 . .
C14 C13 C12 119.89(19) . .
C14 C13 H13 120.1 . .
C12 C13 H13 120.1 . .
C15 C14 C13 120.13(19) . .
C15 C14 H14 119.9 . .
C13 C14 H14 119.9 . .
C14 C15 C16 120.3(2) . .
C14 C15 H15 119.9 . .
C16 C15 H15 119.9 . .
C11 C16 C15 120.13(18) . .
C11 C16 H16 119.9 . .
C15 C16 H16 119.9 . .
C26 C21 C22 118.87(16) . .
C26 C21 P1 120.68(13) . .
C22 C21 P1 120.25(14) . .
C21 C22 C23 119.89(19) . .
C21 C22 H22 120.1 . .
C23 C22 H22 120.1 . .
C24 C23 C22 120.7(2) . .
C24 C23 H23 119.6 . .
C22 C23 H23 119.6 . .
C25 C24 C23 119.70(19) . .
C25 C24 H24 120.1 . .
C23 C24 H24 120.1 . .
C24 C25 C26 120.08(19) . .
C24 C25 H25 120.0 . .
C26 C25 H25 120.0 . .
C21 C26 C25 120.71(18) . .
C21 C26 H26 119.6 . .
C25 C26 H26 119.6 . .
C36 C31 C32 119.30(18) . .
C36 C31 P3 122.77(15) . .
C32 C31 P3 117.89(16) . .
C31 C32 C33 120.0(2) . .
C31 C32 H32 120.0 . .
C33 C32 H32 120.0 . .
C34 C33 C32 120.5(2) . .
C34 C33 H33 119.8 . .
C32 C33 H33 119.8 . .
C35 C34 C33 120.0(2) . .
C35 C34 H34 120.0 . .
C33 C34 H34 120.0 . .
C34 C35 C36 120.2(3) . .
C34 C35 H35 119.9 . .
C36 C35 H35 119.9 . .
C31 C36 C35 120.0(2) . .
C31 C36 H36 120.0 . .
C35 C36 H36 120.0 . .
C42 C41 C46 119.16(16) . .
C42 C41 P3 120.35(12) . .
C46 C41 P3 120.49(14) . .
C41 C42 C43 120.70(17) . .
C41 C42 H42 119.7 . .
C43 C42 H42 119.7 . .
C44 C43 C42 119.89(19) . .
C44 C43 H43 120.1 . .
C42 C43 H43 120.1 . .
C43 C44 C45 119.83(18) . .
C43 C44 H44 120.1 . .
C45 C44 H44 120.1 . .
C44 C45 C46 120.73(18) . .
C44 C45 H45 119.6 . .
C46 C45 H45 119.6 . .
C45 C46 C41 119.68(18) . .
C45 C46 H46 120.2 . .
C41 C46 H46 120.2 . .
Cl C51 Cl 111.92(19) . 2_755
Cl C51 H51A 109.2 . .
Cl C51 H51A 109.2 2_755 .
Cl C51 H51B 109.2 . .
Cl C51 H51B 109.2 2_755 .
H51A C51 H51B 107.9 . .
P1 N P3 130.93(9) . .
N P1 C11 103.85(8) . .
N P1 C21 112.80(8) . .
C11 P1 C21 104.98(8) . .
N P1 P2 120.25(5) . .
C11 P1 P2 110.43(6) . .
C21 P1 P2 103.69(6) . .
P3 P2 P1 95.44(2) 2_655 .
N P3 C41 103.55(7) . .
N P3 C31 109.34(8) . .
C41 P3 C31 103.61(8) . .
N P3 P2 121.08(5) . 2_655
C41 P3 P2 113.92(6) . 2_655
C31 P3 P2 104.08(7) . 2_655

loop_
_geom_bond_atom_site_label_1
_geom_bond_atom_site_label_2
_geom_bond_distance
_geom_bond_site_symmetry_2
C11 C16 1.383(2) .
C11 C12 1.392(2) .
C11 P1 1.8150(16) .
C12 C13 1.383(3) .
C12 H12 0.9500 .
C13 C14 1.383(3) .
C13 H13 0.9500 .
C14 C15 1.370(3) .
C14 H14 0.9500 .
C15 C16 1.391(3) .
C15 H15 0.9500 .
C16 H16 0.9500 .
C21 C26 1.382(2) .
C21 C22 1.384(2) .
C21 P1 1.8184(16) .
C22 C23 1.384(3) .
C22 H22 0.9500 .
C23 C24 1.372(3) .
C23 H23 0.9500 .
C24 C25 1.368(3) .
C24 H24 0.9500 .
C25 C26 1.384(3) .
C25 H25 0.9500 .
C26 H26 0.9500 .
C31 C36 1.377(3) .
C31 C32 1.385(3) .
C31 P3 1.8191(17) .
C32 C33 1.386(3) .
C32 H32 0.9500 .
C33 C34 1.367(4) .
C33 H33 0.9500 .
C34 C35 1.366(4) .
C34 H34 0.9500 .
C35 C36 1.395(3) .
C35 H35 0.9500 .
C36 H36 0.9500 .
C41 C42 1.386(2) .
C41 C46 1.393(2) .
C41 P3 1.8140(17) .
C42 C43 1.389(2) .
C42 H42 0.9500 .
C43 C44 1.377(3) .
C43 H43 0.9500 .
C44 C45 1.380(3) .
C44 H44 0.9500 .
C45 C46 1.388(3) .
C45 H45 0.9500 .
C46 H46 0.9500 .
C51 Cl 1.754(2) .
C51 Cl 1.755(2) 2_755
C51 H51A 0.9900 .
C51 H51B 0.9900 .
N P1 1.5957(14) .
N P3 1.6019(14) .
P1 P2 2.1390(6) .
P2 P3 2.1310(6) 2_655
P3 P2 2.1311(6) 2_655

loop_
_geom_torsion_atom_site_label_1
_geom_torsion_atom_site_label_2
_geom_torsion_atom_site_label_3
_geom_torsion_atom_site_label_4
_geom_torsion
_geom_torsion_site_symmetry_4
C16 C11 C12 C13 0.2(3) .
P1 C11 C12 C13 -177.27(15) .
C11 C12 C13 C14 0.7(3) .
C12 C13 C14 C15 -0.8(3) .
C13 C14 C15 C16 -0.1(4) .
C12 C11 C16 C15 -1.1(3) .
P1 C11 C16 C15 176.37(17) .
C14 C15 C16 C11 1.0(3) .
C26 C21 C22 C23 -0.5(3) .
P1 C21 C22 C23 -175.3(2) .
C21 C22 C23 C24 0.1(4) .
C22 C23 C24 C25 0.5(4) .
C23 C24 C25 C26 -0.8(4) .
C22 C21 C26 C25 0.3(3) .
P1 C21 C26 C25 175.08(17) .
C24 C25 C26 C21 0.4(3) .
C36 C31 C32 C33 0.7(4) .
P3 C31 C32 C33 -177.1(2) .
C31 C32 C33 C34 -0.8(4) .
C32 C33 C34 C35 0.2(5) .
C33 C34 C35 C36 0.3(5) .
C32 C31 C36 C35 -0.1(4) .
P3 C31 C36 C35 177.5(2) .
C34 C35 C36 C31 -0.4(5) .
C46 C41 C42 C43 0.9(3) .
P3 C41 C42 C43 179.85(14) .
C41 C42 C43 C44 -0.6(3) .
C42 C43 C44 C45 -0.5(3) .
C43 C44 C45 C46 1.4(3) .
C44 C45 C46 C41 -1.2(3) .
C42 C41 C46 C45 0.0(3) .
P3 C41 C46 C45 -178.95(15) .
P3 N P1 C11 168.16(11) .
P3 N P1 C21 55.05(13) .
P3 N P1 P2 -67.79(13) .
C16 C11 P1 N 4.98(17) .
C12 C11 P1 N -177.61(13) .
C16 C11 P1 C21 123.60(15) .
C12 C11 P1 C21 -58.98(15) .
C16 C11 P1 P2 -125.23(14) .
C12 C11 P1 P2 52.19(15) .
C26 C21 P1 N -95.91(16) .
C22 C21 P1 N 78.82(18) .
C26 C21 P1 C11 151.68(15) .
C22 C21 P1 C11 -33.60(18) .
C26 C21 P1 P2 35.76(16) .
C22 C21 P1 P2 -149.51(16) .
P1 N P3 C41 163.93(11) .
P1 N P3 C31 -86.13(13) .
P1 N P3 P2 34.71(14) 2_655
C42 C41 P3 N -2.09(15) .
C46 C41 P3 N 176.89(14) .
C42 C41 P3 C31 -116.22(14) .
C46 C41 P3 C31 62.76(16) .
C42 C41 P3 P2 131.38(12) 2_655
C46 C41 P3 P2 -49.65(15) 2_655
C36 C31 P3 N 146.00(18) .
C32 C31 P3 N -36.29(18) .
C36 C31 P3 C41 -104.10(19) .
C32 C31 P3 C41 73.61(18) .
C36 C31 P3 P2 15.29(19) 2_655
C32 C31 P3 P2 -167.00(16) 2_655
